data_7009746
loop_
_publ_author_name
'Anderson, Peter A.'
'Astley, Timothy'
'Hitchman, Michael A.'
'Keene, F. Richard'
'Moubaraki, Boujemaa'
'Murray, Keith S.'
'Skelton, Brian W.'
'Tiekink, Edward R. T.'
'Toftlund, Hans'
'White, Allan H.'

_publ_contact_author
; 
 Dr ERT TIEKINK, 
 Department of Chemistry, 
 The University of Adelaide, 
 AUSTRALIA 5005 
;
_publ_section_title
;
 Structures and spectra of bis-tripodal iron(II) chelates, [FeL2]2+,
 where L&#x2005;=&#x2005;tris(pyrazol-1-yl)methane,
 tris(pyridin-2-yl)methane, bis(pyrazol-1-yl)(pyridin-2-yl)methane and
 tris(pyridin-2-yl)phosphine oxide. Magnetism and spin crossover in the
 (pz)3CH case
;
_journal_issue 20
_journal_name_full 'Journal of the Chemical Society, Dalton Transactions'
_journal_page_first 3505
_journal_paper_doi 10.1039/b003299i
_journal_year 2000
_chemical_formula_sum 'C34 H30 Fe N10 O8 P2'
_chemical_formula_weight 824.47
_space_group_IT_number 14
_symmetry_cell_setting monoclinic
_symmetry_Int_Tables_number 14
_symmetry_space_group_name_Hall '-P 2yn'
_symmetry_space_group_name_H-M 'P 1 21/n 1'
_audit_creation_date 'Mon Jun  1 15:26:05 1998'
_audit_creation_method 'from TEXRAY.INF file'
_cell_angle_alpha 90
_cell_angle_beta 92.04(2)
_cell_angle_gamma 90
_cell_formula_units_Z 2
_cell_length_a 11.129(3)
_cell_length_b 13.699(3)
_cell_length_c 11.239(3)
_cell_measurement_reflns_used 25
_cell_measurement_temperature 293
_cell_measurement_theta_max 35.5
_cell_measurement_theta_min 30.8
_cell_volume 1712.4(8)
_computing_cell_refinement 'MSC/AFC Diffractometer Control'
_computing_data_collection 'MSC/AFC Diffractometer Control'
_computing_data_reduction teXsan
_computing_publication_material teXsan
_computing_structure_refinement teXsan
_computing_structure_solution SHELXS86
_diffrn_ambient_temperature 293
_diffrn_measurement_device AFC6R
_diffrn_measurement_method 'omega/2-theta scans'
_diffrn_orient_matrix_UB_11 0.01607
_diffrn_orient_matrix_UB_12 0.05218
_diffrn_orient_matrix_UB_13 -0.05959
_diffrn_orient_matrix_UB_21 -0.00267
_diffrn_orient_matrix_UB_22 -0.04985
_diffrn_orient_matrix_UB_23 -0.06504
_diffrn_orient_matrix_UB_31 -0.08842
_diffrn_orient_matrix_UB_32 0.01099
_diffrn_orient_matrix_UB_33 -0.01209
_diffrn_radiation_monochromator graphite
_diffrn_radiation_source 'Rigaku rotating anode'
_diffrn_radiation_type MoK\a
_diffrn_radiation_wavelength 0.7107
_diffrn_reflns_av_R_equivalents .031
_diffrn_reflns_limit_h_max 14
_diffrn_reflns_limit_h_min 0
_diffrn_reflns_limit_k_max 18
_diffrn_reflns_limit_k_min 0
_diffrn_reflns_limit_l_max 14
_diffrn_reflns_limit_l_min -14
_diffrn_reflns_number 4470
_diffrn_reflns_theta_max 27.5
_diffrn_reflns_theta_min 3.0
_diffrn_standards_decay_% -2.91
_diffrn_standards_interval_count 400
_diffrn_standards_number 3
_exptl_absorpt_coefficient_mu 0.604
_exptl_absorpt_correction_T_max 1
_exptl_absorpt_correction_T_min 0.844
_exptl_absorpt_correction_type refdelf
_exptl_absorpt_process_details Walker&Stuart_DIFABS
_exptl_crystal_colour red
_exptl_crystal_density_diffrn 1.599
_exptl_crystal_description multifaceted
_exptl_crystal_F_000 848
_exptl_crystal_size_max 0.23
_exptl_crystal_size_mid 0.23
_exptl_crystal_size_min 0.23
_refine_diff_density_max 0.52
_refine_diff_density_min -0.64
_refine_ls_extinction_method none
_refine_ls_goodness_of_fit_obs 1.070
_refine_ls_hydrogen_treatment noref
_refine_ls_matrix_type full
_refine_ls_number_parameters 250
_refine_ls_number_reflns 2496
_refine_ls_number_restraints 0
_refine_ls_R_factor_obs 0.0480
_refine_ls_shift/esd_max 0.0360
_refine_ls_structure_factor_coef F
_refine_ls_weighting_scheme unit
_refine_ls_wR_factor_obs 0.0540
_reflns_number_observed 2496
_reflns_number_total 4264
_reflns_observed_criterion I>3.0sigma(I)
_cod_data_source_file b003299i.txt
_cod_data_source_block ertfe2
_cod_depositor_comments
;
The following automatic conversions were performed:

'_atom_site_thermal_displace_type' tag value 'Uij' was replaced with
'Uani' value 43 times.

Automatic conversion script
Id: cif_fix_values 1646 2011-03-28 12:23:43Z adriana 
;
_cod_original_cell_volume 1712.4(7)
_cod_original_sg_symbol_H-M 'P 21/n     '
_cod_original_formula_sum 'C34 H30 Fe N10 O8 P2 '
_cod_database_code 7009746

loop_
_symmetry_equiv_pos_as_xyz
'   +x,   +y,   +z'
1/2-x,1/2+y,1/2-z
'   -x,   -y,   -z'
1/2+x,1/2-y,1/2+z

loop_
_atom_site_aniso_label
_atom_site_aniso_U_11
_atom_site_aniso_U_22
_atom_site_aniso_U_33
_atom_site_aniso_U_12
_atom_site_aniso_U_13
_atom_site_aniso_U_23
Fe 0.0228(4) 0.0240(4) 0.0237(4) 0.0013(4) 0.0005(3) -0.0003(4)
P1 0.0321(6) 0.0351(6) 0.0343(6) 0.0021(5) 0.0044(5) 0.0007(5)
O1 0.102(4) 0.117(5) 0.131(5) 0.023(4) 0.028(4) -0.009(4)
O41 0.103(4) 0.079(4) 0.157(6) -0.021(3) 0.012(4) -0.025(4)
O42 0.080(3) 0.111(4) 0.103(4) -0.003(3) 0.004(3) -0.056(4)
O43 0.121(5) 0.107(4) 0.076(4) -0.004(4) 0.021(3) -0.009(3)
N11 0.027(2) 0.028(2) 0.026(2) 0.001(1) -0.001(1) 0.001(1)
N21 0.030(2) 0.026(2) 0.025(2) -0.002(1) 0.001(1) -0.002(1)
N31 0.028(2) 0.024(2) 0.026(2) 0.000(1) 0.000(1) 0.000(1)
N41 0.055(3) 0.062(3) 0.066(3) 0.005(3) -0.008(3) -0.010(3)
N51 0.118(5) 0.095(5) 0.088(5) -0.008(4) 0.051(4) -0.020(4)
C12 0.035(2) 0.037(2) 0.027(2) -0.001(2) 0.001(2) 0.001(2)
C13 0.045(3) 0.037(3) 0.038(2) -0.003(2) 0.001(2) 0.013(2)
C14 0.056(3) 0.033(3) 0.046(3) 0.010(2) -0.002(2) 0.010(2)
C15 0.043(3) 0.034(2) 0.039(2) 0.010(2) -0.001(2) 0.001(2)
C16 0.027(2) 0.031(2) 0.027(2) 0.002(2) -0.001(2) 0.001(2)
C22 0.033(2) 0.033(2) 0.031(2) -0.005(2) -0.003(2) 0.001(2)
C23 0.051(3) 0.036(3) 0.032(2) -0.009(2) -0.008(2) -0.001(2)
C24 0.064(3) 0.044(3) 0.029(2) -0.005(3) -0.001(2) -0.011(2)
C25 0.050(3) 0.034(3) 0.039(2) 0.000(2) 0.009(2) -0.006(2)
C26 0.034(2) 0.028(2) 0.030(2) -0.001(2) 0.004(2) -0.003(2)
C32 0.035(2) 0.032(2) 0.029(2) 0.001(2) -0.004(2) 0.004(2)
C33 0.039(3) 0.037(3) 0.039(2) -0.011(2) -0.007(2) 0.005(2)
C34 0.028(2) 0.049(3) 0.052(3) -0.010(2) -0.004(2) 0.008(2)
C35 0.027(2) 0.044(3) 0.036(2) -0.001(2) 0.001(2) 0.009(2)
C36 0.025(2) 0.033(2) 0.026(2) 0.002(2) -0.002(1) 0.006(2)
C51 0.082(5) 0.085(5) 0.047(3) 0.008(4) 0.013(3) -0.004(3)
C52 0.070(4) 0.133(8) 0.082(5) -0.008(5) 0.004(4) 0.019(5)

loop_
_atom_site_label
_atom_site_fract_x
_atom_site_fract_y
_atom_site_fract_z
_atom_site_U_iso_or_equiv
_atom_site_thermal_displace_type
_atom_site_calc_flag
_atom_site_calc_attached_atom
Fe 0.0000 0.5000 0.0000 0.0235(2) Uani ? ?
P1 0.2312(1) 0.38487(9) -0.0971(1) 0.0337(3) Uani ? ?
O1 0.3319(5) 0.3385(5) -0.1405(6) 0.116(2) Uani ? ?
O41 0.9197(5) 0.1875(4) 0.7750(6) 0.113(2) Uani ? ?
O42 0.8600(4) 0.0540(4) 0.6992(5) 0.098(2) Uani ? ?
O43 0.7968(5) 0.1001(4) 0.8616(5) 0.101(2) Uani ? ?
N11 0.0595(3) 0.3740(3) 0.0651(3) 0.0272(9) Uani ? ?
N21 0.0125(3) 0.4527(2) -0.1658(3) 0.0270(9) Uani ? ?
N31 0.1648(3) 0.5553(2) 0.0007(3) 0.0259(8) Uani ? ?
N41 0.8593(5) 0.1140(4) 0.7781(5) 0.061(2) Uani ? ?
N51 0.2993(7) 0.1051(5) 0.8388(6) 0.099(3) Uani ? ?
C12 0.0041(4) 0.3284(3) 0.1529(4) 0.033(1) Uani ? ?
C13 0.0418(4) 0.2418(4) 0.2006(4) 0.040(1) Uani ? ?
C14 0.1415(5) 0.1980(4) 0.1596(5) 0.045(1) Uani ? ?
C15 0.2016(4) 0.2434(3) 0.0709(4) 0.039(1) Uani ? ?
C16 0.1577(4) 0.3295(3) 0.0247(4) 0.028(1) Uani ? ?
C22 -0.0756(4) 0.4694(3) -0.2470(4) 0.033(1) Uani ? ?
C23 -0.0711(4) 0.4394(4) -0.3620(4) 0.040(1) Uani ? ?
C24 0.0244(5) 0.3855(4) -0.3965(4) 0.046(1) Uani ? ?
C25 0.1146(4) 0.3656(3) -0.3146(4) 0.041(1) Uani ? ?
C26 0.1075(4) 0.4017(3) -0.2014(4) 0.031(1) Uani ? ?
C32 0.1887(4) 0.6454(3) 0.0404(4) 0.032(1) Uani ? ?
C33 0.2975(4) 0.6893(3) 0.0333(4) 0.039(1) Uani ? ?
C34 0.3890(4) 0.6405(4) -0.0192(5) 0.043(1) Uani ? ?
C35 0.3681(4) 0.5476(4) -0.0589(4) 0.036(1) Uani ? ?
C36 0.2565(3) 0.5074(3) -0.0470(3) 0.0283(10) Uani ? ?
C51 0.2148(7) 0.0655(6) 0.8610(6) 0.071(2) Uani ? ?
C52 0.1129(7) 0.0137(7) 0.8920(7) 0.095(3) Uani ? ?
H12 -0.0654 0.3580 0.1837 0.0382 Uani ? ?
H13 -0.0016 0.2121 0.2623 0.0479 Uani ? ?
H14 0.1690 0.1374 0.1916 0.0531 Uani ? ?
H15 0.2730 0.2156 0.0417 0.0456 Uani ? ?
H22 -0.1448 0.5039 -0.2232 0.0386 Uani ? ?
H23 -0.1339 0.4558 -0.4178 0.0466 Uani ? ?
H24 0.0281 0.3621 -0.4759 0.0548 Uani ? ?
H25 0.1816 0.3272 -0.3359 0.0490 Uani ? ?
H32 0.1258 0.6809 0.0756 0.0386 Uani ? ?
H33 0.3100 0.7531 0.0644 0.0444 Uani ? ?
H34 0.4651 0.6706 -0.0278 0.0496 Uani ? ?
H35 0.4302 0.5113 -0.0943 0.0426 Uani ? ?
H52a 0.0496 0.0581 0.9070 0.1095 Uani ? ?
H52b 0.0889 -0.0286 0.8286 0.1095 Uani ? ?
H52c 0.1307 -0.0237 0.9616 0.1141 Uani ? ?

loop_
_atom_type_symbol
_atom_type_oxidation_number
_atom_type_number_in_cell
_atom_type_scat_dispersion_real
_atom_type_scat_dispersion_imag
_atom_type_scat_source
C 0 68 0.003 0.002 'International Tables'
H 0 60 0.000 0.000 'International Tables'
Fe 0 2 0.346 0.844 'International Tables'
N 0 20 0.006 0.003 'International Tables'
O 0 16 0.011 0.006 'International Tables'
P 0 4 0.102 0.094 'International Tables'

loop_
_geom_angle_atom_site_label_1
_geom_angle_atom_site_label_2
_geom_angle_atom_site_label_3
_geom_angle
_geom_angle_site_symmetry_1
_geom_angle_site_symmetry_2
_geom_angle_site_symmetry_3
_geom_angle_publ_flag
N(11) Fe N(11)' 180.0 ? ? ? yes
N(11) Fe N(21) 91.7(1) ? ? ? yes
N(11) Fe N(21)' 88.3(1) ? ? ? yes
N(11) Fe N(31) 92.0(1) ? ? ? yes
N(11) Fe N(31)' 88.0(1) ? ? ? yes
N(11)' Fe N(21) 88.3(1) ? ? ? yes
N(11)' Fe N(21)' 91.7(1) ? ? ? yes
N(11)' Fe N(31) 88.0(1) ? ? ? yes
N(11)' Fe N(31)' 92.0(1) ? ? ? yes
N(21) Fe N(21)' 180.0 ? ? ? yes
N(21) Fe N(31) 91.9(1) ? ? ? yes
N(21) Fe N(31)' 88.1(1) ? ? ? yes
N(21)' Fe N(31) 88.1(1) ? ? ? yes
N(21)' Fe N(31)' 91.9(1) ? ? ? yes
N(31) Fe N(31)' 180.0 ? ? ? yes
O(1) P(1) C(16) 118.1(3) ? ? ? yes
O(1) P(1) C(26) 116.0(3) ? ? ? yes
O(1) P(1) C(36) 114.8(3) ? ? ? yes
C(16) P(1) C(26) 101.2(2) ? ? ? yes
C(16) P(1) C(36) 103.2(2) ? ? ? yes
C(26) P(1) C(36) 101.2(2) ? ? ? yes
Fe N(11) C(12) 121.6(3) ? ? ? yes
Fe N(11) C(16) 122.4(3) ? ? ? yes
C(12) N(11) C(16) 116.1(4) ? ? ? yes
Fe N(21) C(22) 120.8(3) ? ? ? yes
Fe N(21) C(26) 122.3(3) ? ? ? yes
C(22) N(21) C(26) 116.9(4) ? ? ? yes
Fe N(31) C(32) 121.8(3) ? ? ? yes
Fe N(31) C(36) 121.9(3) ? ? ? yes
C(32) N(31) C(36) 116.1(4) ? ? ? yes
O(41) N(41) O(42) 121.7(6) ? ? ? yes
O(41) N(41) O(43) 119.4(6) ? ? ? yes
O(42) N(41) O(43) 118.9(6) ? ? ? yes
N(11) C(12) C(13) 123.7(4) ? ? ? yes
C(12) C(13) C(14) 119.7(4) ? ? ? yes
C(13) C(14) C(15) 118.2(4) ? ? ? yes
C(14) C(15) C(16) 119.3(4) ? ? ? yes
P(1) C(16) N(11) 117.8(3) ? ? ? yes
P(1) C(16) C(15) 119.2(3) ? ? ? yes
N(11) C(16) C(15) 123.0(4) ? ? ? yes
N(21) C(22) C(23) 123.1(4) ? ? ? yes
C(22) C(23) C(24) 119.4(4) ? ? ? yes
C(23) C(24) C(25) 118.6(4) ? ? ? yes
C(24) C(25) C(26) 119.3(4) ? ? ? yes
P(1) C(26) N(21) 117.9(3) ? ? ? yes
P(1) C(26) C(25) 119.6(3) ? ? ? yes
N(21) C(26) C(25) 122.5(4) ? ? ? yes
N(31) C(32) C(33) 123.8(4) ? ? ? yes
C(32) C(33) C(34) 119.3(4) ? ? ? yes
C(33) C(34) C(35) 118.4(4) ? ? ? yes
C(34) C(35) C(36) 119.1(4) ? ? ? yes
P(1) C(36) N(31) 118.1(3) ? ? ? yes
P(1) C(36) C(35) 118.6(3) ? ? ? yes
N(31) C(36) C(35) 123.3(4) ? ? ? yes
N(51) C(51) C(52) 177.5(9) ? ? ? yes

loop_
_geom_bond_atom_site_label_1
_geom_bond_atom_site_label_2
_geom_bond_distance
_geom_bond_site_symmetry_1
_geom_bond_site_symmetry_2
_geom_bond_publ_flag
Fe N(11) 1.980(3) ? ? yes
Fe N(11)' 1.980(3) ? ? yes
Fe N(21) 1.982(3) ? ? yes
Fe N(21)' 1.982(3) ? ? yes
Fe N(31) 1.984(3) ? ? yes
Fe N(31)' 1.984(3) ? ? yes
P(1) O(1) 1.391(5) ? ? yes
P(1) C(16) 1.788(4) ? ? yes
P(1) C(26) 1.791(4) ? ? yes
P(1) C(36) 1.790(5) ? ? yes
O(41) N(41) 1.213(7) ? ? yes
O(42) N(41) 1.209(6) ? ? yes
O(43) N(41) 1.202(7) ? ? yes
N(11) C(12) 1.336(5) ? ? yes
N(11) C(16) 1.346(5) ? ? yes
N(21) C(22) 1.335(5) ? ? yes
N(21) C(26) 1.342(5) ? ? yes
N(31) C(32) 1.337(5) ? ? yes
N(31) C(36) 1.341(5) ? ? yes
N(51) C(51) 1.121(9) ? ? yes
C(12) C(13) 1.362(6) ? ? yes
C(13) C(14) 1.357(7) ? ? yes
C(14) C(15) 1.370(7) ? ? yes
C(15) C(16) 1.371(6) ? ? yes
C(22) C(23) 1.359(6) ? ? yes
C(23) C(24) 1.362(7) ? ? yes
C(24) C(25) 1.365(7) ? ? yes
C(25) C(26) 1.369(6) ? ? yes
C(32) C(33) 1.356(6) ? ? yes
C(33) C(34) 1.369(7) ? ? yes
C(34) C(35) 1.366(7) ? ? yes
C(35) C(36) 1.370(6) ? ? yes
C(51) C(52) 1.393(10) ? ? yes
